data_1566425
loop_
_publ_author_name
'Chachlaki, Elpiniki'
'Choquesillo-Lazarte, Duane'
'Demadis, Konstantinos D.'

_publ_section_title
;
 5-Phenyl-3-(2-phosphonoethyl)-1,2,3-triazol-1-ium chloride
;
_journal_coeditor_code TX4001
_journal_issue 2
_journal_name_full IUCrData
_journal_page_first x220189
_journal_paper_doi 10.1107/S2414314622001894
_journal_volume 7
_journal_year 2022
_chemical_formula_iupac 'C10 H13 N3 O3 P +, Cl -'
_chemical_formula_moiety 'C10 H13 N3 O3 P +, Cl -'
_chemical_formula_sum 'C10 H13 Cl N3 O3 P'
_chemical_formula_weight 289.65
_chemical_name_systematic
;
5-Phenyl-3-(2-phosphonoethyl)-1,2,3-triazol-1-ium chloride
;
_space_group_crystal_system monoclinic
_space_group_IT_number 14
_space_group_name_Hall '-P 2ybc'
_space_group_name_H-M_alt 'P 1 21/c 1'
_atom_sites_solution_hydrogens geom
_audit_creation_method
;
Olex2 1.3
(compiled 2020.11.12 svn.r5f609507 for OlexSys, GUI svn.r6272)
;
_cell_angle_alpha 90
_cell_angle_beta 108.222(2)
_cell_angle_gamma 90
_cell_formula_units_Z 4
_cell_length_a 11.5857(6)
_cell_length_b 7.0616(4)
_cell_length_c 16.6118(9)
_cell_measurement_reflns_used 9685
_cell_measurement_temperature 298(2)
_cell_measurement_theta_max 66.732
_cell_measurement_theta_min 4.020
_cell_volume 1290.92(12)
_computing_cell_refinement
;
SAINT (Bruker, 2016)
;
_computing_data_collection
;
APEX3 (Bruker, 2019)
;
_computing_data_reduction
;
SAINT (Bruker, 2016)
;
_computing_molecular_graphics
;
<i>OLEX2</i> (Dolomanov <i>et al.</i>,  2009)
;
_computing_publication_material
;
<i>OLEX2</i> (Dolomanov <i>et al.</i>,  2009)
;
_computing_structure_refinement 'SHELXL  (Sheldrick, 2015b)'
_computing_structure_solution
;
SHELXT (Sheldrick, 2015a)
;
_diffrn_ambient_temperature 298(2)
_diffrn_measured_fraction_theta_full 0.989
_diffrn_measured_fraction_theta_max 0.989
_diffrn_measurement_device_type 'Bruker D8 Venture'
_diffrn_measurement_method '\f and \w scans'
_diffrn_radiation_type CuK\a
_diffrn_radiation_wavelength 1.54178
_diffrn_reflns_av_R_equivalents 0.0461
_diffrn_reflns_av_unetI/netI 0.0339
_diffrn_reflns_limit_h_max 13
_diffrn_reflns_limit_h_min -12
_diffrn_reflns_limit_k_max 8
_diffrn_reflns_limit_k_min -8
_diffrn_reflns_limit_l_max 19
_diffrn_reflns_limit_l_min -18
_diffrn_reflns_number 11621
_diffrn_reflns_theta_full 66.700
_diffrn_reflns_theta_max 66.700
_diffrn_reflns_theta_min 4.017
_diffrn_source_current 1.0
_diffrn_source_power 0.05
_diffrn_source_voltage 50.0
_diffrn_standards_number 0
_exptl_absorpt_coefficient_mu 3.860
_exptl_absorpt_correction_T_max 0.7528
_exptl_absorpt_correction_T_min 0.5237
_exptl_absorpt_correction_type multi-scan
_exptl_absorpt_process_details
;
(SADABS; Bruker, 2016)
;
_exptl_crystal_colour colourless
_exptl_crystal_density_diffrn 1.490
_exptl_crystal_description plate
_exptl_crystal_F_000 600
_exptl_crystal_size_max 0.12
_exptl_crystal_size_mid 0.09
_exptl_crystal_size_min 0.08
_refine_diff_density_max 0.212
_refine_diff_density_min -0.343
_refine_ls_extinction_coef 0.0086(14)
_refine_ls_extinction_expression Fc^*^=kFc[1+0.001xFc^2^\l^3^/sin(2\q)]^-1/4^
_refine_ls_extinction_method
;
SHELXL2019/1 (Sheldrick 2015b)
;
_refine_ls_goodness_of_fit_ref 1.109
_refine_ls_hydrogen_treatment constr
_refine_ls_matrix_type full
_refine_ls_number_parameters 166
_refine_ls_number_reflns 2268
_refine_ls_number_restraints 0
_refine_ls_restrained_S_all 1.109
_refine_ls_R_factor_all 0.0450
_refine_ls_R_factor_gt 0.0424
_refine_ls_shift/su_max 0.000
_refine_ls_shift/su_mean 0.000
_refine_ls_structure_factor_coef Fsqd
_refine_ls_weighting_details 'w=1/[\s^2^(Fo^2^)+(0.0842P)^2^+0.2113P] where P=(Fo^2^+2Fc^2^)/3'
_refine_ls_weighting_scheme calc
_refine_ls_wR_factor_gt 0.1252
_refine_ls_wR_factor_ref 0.1291
_reflns_number_gt 2048
_reflns_number_total 2268
_reflns_threshold_expression 'I > 2\s(I)'
_cod_data_source_file tx4001sup1.cif
_cod_data_source_block I
_cod_original_sg_symbol_H-M P2(1)/c
_cod_database_code 1566425
_shelx_space_group_comment
;
The symmetry employed for this shelxl refinement is uniquely defined
by the following loop, which should always be used as a source of
symmetry information in preference to the above space-group names.
They are only intended as comments.
;
_shelx_estimated_absorpt_t_min 0.654
_shelx_estimated_absorpt_t_max 0.748

loop_
_space_group_symop_operation_xyz
'x, y, z'
'-x, y+1/2, -z+1/2'
'-x, -y, -z'
'x, -y-1/2, z-1/2'

loop_
_atom_site_type_symbol
_atom_site_label
_atom_site_fract_x
_atom_site_fract_y
_atom_site_fract_z
_atom_site_U_iso_or_equiv
_atom_site_adp_type
_atom_site_calc_flag
_atom_site_occupancy
_atom_site_disorder_assembly
_atom_site_disorder_group
P P1 0.81725(4) 0.61394(8) 0.26679(3) 0.0473(2) Uani d 1 . .
O O1 0.91887(15) 0.4728(3) 0.26434(10) 0.0660(5) Uani d 1 . .
H H1 0.946479 0.421812 0.310754 0.099 Uiso calc 1 . .
O O2 0.78145(14) 0.7154(3) 0.17962(10) 0.0663(5) Uani d 1 . .
H H2 0.838534 0.711018 0.160392 0.099 Uiso calc 1 . .
O O3 0.70907(13) 0.5261(2) 0.28078(9) 0.0570(4) Uani d 1 . .
N N1 0.68960(15) 0.9187(2) 0.35631(11) 0.0480(4) Uani d 1 . .
N N2 0.59278(15) 0.9687(3) 0.29376(10) 0.0497(4) Uani d 1 . .
N N3 0.50156(14) 0.9160(2) 0.32010(10) 0.0446(4) Uani d 1 . .
H H3 0.426572 0.931250 0.290694 0.054 Uiso calc 1 . .
C C1 0.88515(18) 0.7829(3) 0.34778(14) 0.0530(5) Uani d 1 . .
H H1A 0.902609 0.720386 0.402270 0.064 Uiso calc 1 . .
H H1B 0.962183 0.821985 0.341559 0.064 Uiso calc 1 . .
C C2 0.8107(2) 0.9598(3) 0.34921(17) 0.0626(6) Uani d 1 . .
H H2A 0.855085 1.038465 0.396689 0.075 Uiso calc 1 . .
H H2B 0.801074 1.031479 0.297697 0.075 Uiso calc 1 . .
C C3 0.66201(18) 0.8378(3) 0.42134(13) 0.0468(5) Uani d 1 . .
H H3A 0.716089 0.792849 0.471680 0.056 Uiso calc 1 . .
C C4 0.53734(17) 0.8355(3) 0.39786(12) 0.0406(4) Uani d 1 . .
C C5 0.45429(18) 0.7694(2) 0.44224(12) 0.0419(5) Uani d 1 . .
C C6 0.4974(2) 0.7322(3) 0.52898(13) 0.0509(5) Uani d 1 . .
H H6 0.579280 0.748521 0.558805 0.061 Uiso calc 1 . .
C C7 0.4176(3) 0.6708(3) 0.57037(15) 0.0634(6) Uani d 1 . .
H H7 0.446686 0.644005 0.628029 0.076 Uiso calc 1 . .
C C8 0.2960(3) 0.6489(3) 0.52761(18) 0.0678(7) Uani d 1 . .
H H8 0.242943 0.611045 0.556500 0.081 Uiso calc 1 . .
C C9 0.2534(2) 0.6829(4) 0.44228(18) 0.0727(7) Uani d 1 . .
H H9 0.171424 0.665745 0.412999 0.087 Uiso calc 1 . .
C C10 0.3319(2) 0.7427(3) 0.39929(16) 0.0573(6) Uani d 1 . .
H H10 0.302340 0.765053 0.341264 0.069 Uiso calc 1 . .
Cl Cl1 0.94890(5) 0.76568(8) 0.07972(3) 0.0583(3) Uani d 1 . .

loop_
_atom_site_aniso_label
_atom_site_aniso_U_11
_atom_site_aniso_U_22
_atom_site_aniso_U_33
_atom_site_aniso_U_12
_atom_site_aniso_U_13
_atom_site_aniso_U_23
P1 0.0364(3) 0.0693(4) 0.0365(4) 0.0015(2) 0.0118(2) 0.0013(2)
O1 0.0610(10) 0.0914(12) 0.0490(9) 0.0254(8) 0.0223(7) 0.0080(8)
O2 0.0475(9) 0.1068(13) 0.0442(9) 0.0135(8) 0.0136(7) 0.0171(8)
O3 0.0468(8) 0.0797(10) 0.0457(8) -0.0157(7) 0.0163(6) -0.0101(7)
N1 0.0392(9) 0.0508(9) 0.0543(10) -0.0028(7) 0.0150(7) -0.0041(7)
N2 0.0458(9) 0.0583(10) 0.0469(10) 0.0002(7) 0.0174(8) 0.0004(7)
N3 0.0383(8) 0.0560(9) 0.0385(9) 0.0008(7) 0.0104(6) -0.0007(7)
C1 0.0325(10) 0.0742(14) 0.0510(12) -0.0047(9) 0.0110(9) -0.0007(10)
C2 0.0422(11) 0.0659(14) 0.0816(16) -0.0130(10) 0.0220(11) -0.0053(12)
C3 0.0401(10) 0.0492(10) 0.0470(11) -0.0016(8) 0.0076(8) -0.0018(8)
C4 0.0419(9) 0.0394(9) 0.0384(10) 0.0006(7) 0.0097(7) -0.0037(7)
C5 0.0470(11) 0.0379(9) 0.0414(11) 0.0027(7) 0.0145(8) -0.0006(7)
C6 0.0610(13) 0.0468(11) 0.0419(11) 0.0008(9) 0.0118(9) -0.0026(8)
C7 0.1016(19) 0.0488(12) 0.0472(12) 0.0034(12) 0.0339(12) 0.0020(9)
C8 0.0832(18) 0.0559(13) 0.0814(18) 0.0002(12) 0.0503(15) 0.0100(12)
C9 0.0525(13) 0.0751(16) 0.094(2) -0.0061(12) 0.0289(13) 0.0171(14)
C10 0.0476(12) 0.0685(14) 0.0525(13) -0.0047(9) 0.0110(10) 0.0134(10)
Cl1 0.0507(4) 0.0795(4) 0.0435(4) 0.0062(2) 0.0130(3) -0.0025(2)

loop_
_atom_type_symbol
_atom_type_description
_atom_type_scat_dispersion_real
_atom_type_scat_dispersion_imag
_atom_type_scat_source
C C 0.0181 0.0091 'International Tables Vol C Tables 4.2.6.8 and 6.1.1.4'
H H 0.0000 0.0000 'International Tables Vol C Tables 4.2.6.8 and 6.1.1.4'
Cl Cl 0.3639 0.7018 'International Tables Vol C Tables 4.2.6.8 and 6.1.1.4'
N N 0.0311 0.0180 'International Tables Vol C Tables 4.2.6.8 and 6.1.1.4'
O O 0.0492 0.0322 'International Tables Vol C Tables 4.2.6.8 and 6.1.1.4'
P P 0.2955 0.4335 'International Tables Vol C Tables 4.2.6.8 and 6.1.1.4'

loop_
_geom_angle_atom_site_label_1
_geom_angle_atom_site_label_2
_geom_angle_atom_site_label_3
_geom_angle_site_symmetry_1
_geom_angle_site_symmetry_3
_geom_angle
_geom_angle_publ_flag
O1 P1 C1 . . 106.83(10) ?
O2 P1 O1 . . 104.80(9) ?
O2 P1 C1 . . 108.71(11) ?
O3 P1 O1 . . 114.92(11) ?
O3 P1 O2 . . 110.35(9) ?
O3 P1 C1 . . 110.89(9) ?
P1 O1 H1 . . 109.5 ?
P1 O2 H2 . . 109.5 ?
N2 N1 C2 . . 118.78(18) ?
N2 N1 C3 . . 112.94(16) ?
C3 N1 C2 . . 128.26(18) ?
N1 N2 N3 . . 103.64(15) ?
N2 N3 H3 . . 123.3 ?
N2 N3 C4 . . 113.45(16) ?
C4 N3 H3 . . 123.3 ?
P1 C1 H1A . . 108.2 ?
P1 C1 H1B . . 108.2 ?
H1A C1 H1B . . 107.4 ?
C2 C1 P1 . . 116.22(15) ?
C2 C1 H1A . . 108.2 ?
C2 C1 H1B . . 108.2 ?
N1 C2 C1 . . 113.42(18) ?
N1 C2 H2A . . 108.9 ?
N1 C2 H2B . . 108.9 ?
C1 C2 H2A . . 108.9 ?
C1 C2 H2B . . 108.9 ?
H2A C2 H2B . . 107.7 ?
N1 C3 H3A . . 127.2 ?
N1 C3 C4 . . 105.65(18) ?
C4 C3 H3A . . 127.2 ?
N3 C4 C3 . . 104.31(17) ?
N3 C4 C5 . . 124.28(17) ?
C3 C4 C5 . . 131.39(18) ?
C6 C5 C4 . . 120.16(19) ?
C10 C5 C4 . . 120.86(18) ?
C10 C5 C6 . . 119.0(2) ?
C5 C6 H6 . . 120.2 ?
C7 C6 C5 . . 119.6(2) ?
C7 C6 H6 . . 120.2 ?
C6 C7 H7 . . 119.5 ?
C8 C7 C6 . . 121.0(2) ?
C8 C7 H7 . . 119.5 ?
C7 C8 H8 . . 120.2 ?
C9 C8 C7 . . 119.7(2) ?
C9 C8 H8 . . 120.2 ?
C8 C9 H9 . . 119.8 ?
C8 C9 C10 . . 120.3(2) ?
C10 C9 H9 . . 119.8 ?
C5 C10 C9 . . 120.4(2) ?
C5 C10 H10 . . 119.8 ?
C9 C10 H10 . . 119.8 ?

loop_
_geom_bond_atom_site_label_1
_geom_bond_atom_site_label_2
_geom_bond_site_symmetry_2
_geom_bond_distance
_geom_bond_publ_flag
P1 O1 . 1.5526(16) ?
P1 O2 . 1.5513(16) ?
P1 O3 . 1.4805(14) ?
P1 C1 . 1.786(2) ?
O1 H1 . 0.8200 ?
O2 H2 . 0.8200 ?
N1 N2 . 1.317(2) ?
N1 C2 . 1.474(3) ?
N1 C3 . 1.346(3) ?
N2 N3 . 1.318(2) ?
N3 H3 . 0.8600 ?
N3 C4 . 1.352(2) ?
C1 H1A . 0.9700 ?
C1 H1B . 0.9700 ?
C1 C2 . 1.522(3) ?
C2 H2A . 0.9700 ?
C2 H2B . 0.9700 ?
C3 H3A . 0.9300 ?
C3 C4 . 1.373(3) ?
C4 C5 . 1.460(3) ?
C5 C6 . 1.394(3) ?
C5 C10 . 1.386(3) ?
C6 H6 . 0.9300 ?
C6 C7 . 1.383(3) ?
C7 H7 . 0.9300 ?
C7 C8 . 1.373(4) ?
C8 H8 . 0.9300 ?
C8 C9 . 1.368(4) ?
C9 H9 . 0.9300 ?
C9 C10 . 1.387(3) ?
C10 H10 . 0.9300 ?

loop_
_geom_hbond_atom_site_label_D
_geom_hbond_atom_site_label_H
_geom_hbond_atom_site_label_A
_geom_hbond_site_symmetry_A
_geom_hbond_distance_DH
_geom_hbond_distance_HA
_geom_hbond_distance_DA
_geom_hbond_angle_DHA
_geom_hbond_publ_flag
O1 H1 Cl1 2_745 0.82 2.15 2.9521(16) 166.6 yes
O2 H2 Cl1 . 0.82 2.16 2.9422(17) 160.4 yes
N3 H3 O3 2_655 0.86 1.78 2.610(2) 162.1 yes
C6 H6 O2 4_576 0.93 2.58 3.476(3) 163 yes

loop_
_geom_torsion_atom_site_label_1
_geom_torsion_atom_site_label_2
_geom_torsion_atom_site_label_3
_geom_torsion_atom_site_label_4
_geom_torsion_site_symmetry_1
_geom_torsion_site_symmetry_2
_geom_torsion_site_symmetry_3
_geom_torsion_site_symmetry_4
_geom_torsion
_geom_torsion_publ_flag
P1 C1 C2 N1 . . . . 56.6(3) ?
O1 P1 C1 C2 . . . . 167.10(17) ?
O2 P1 C1 C2 . . . . 54.50(19) ?
O3 P1 C1 C2 . . . . -67.0(2) ?
N1 N2 N3 C4 . . . . 0.6(2) ?
N1 C3 C4 N3 . . . . 0.0(2) ?
N1 C3 C4 C5 . . . . -178.62(18) ?
N2 N1 C2 C1 . . . . -116.9(2) ?
N2 N1 C3 C4 . . . . 0.4(2) ?
N2 N3 C4 C3 . . . . -0.4(2) ?
N2 N3 C4 C5 . . . . 178.37(17) ?
N3 C4 C5 C6 . . . . -164.07(18) ?
N3 C4 C5 C10 . . . . 15.9(3) ?
C2 N1 N2 N3 . . . . -178.94(17) ?
C2 N1 C3 C4 . . . . 178.52(19) ?
C3 N1 N2 N3 . . . . -0.6(2) ?
C3 N1 C2 C1 . . . . 65.1(3) ?
C3 C4 C5 C6 . . . . 14.3(3) ?
C3 C4 C5 C10 . . . . -165.7(2) ?
C4 C5 C6 C7 . . . . 179.59(18) ?
C4 C5 C10 C9 . . . . -178.9(2) ?
C5 C6 C7 C8 . . . . -1.1(3) ?
C6 C5 C10 C9 . . . . 1.0(3) ?
C6 C7 C8 C9 . . . . 1.9(4) ?
C7 C8 C9 C10 . . . . -1.2(4) ?
C8 C9 C10 C5 . . . . -0.2(4) ?
C10 C5 C6 C7 . . . . -0.4(3) ?

_cod_database_fobs_code 1566425
